data_2235470
loop_
_publ_author_name
'Eriksson, Lars'
'Widmalm, G\"oran'

_publ_section_title
;
 Methyl \a-<small>L</small>-rhamnosyl-(1\\rightarrow
 2)[\a-<small>L</small>-rhamnosyl-(1\\rightarrow
 3)]-\a-<small>L</small>-rhamnoside pentahydrate: synchrotron study
;
_journal_coeditor_code HB6841
_journal_issue 7
_journal_name_full 'Acta Crystallographica Section E'
_journal_page_first o2221
_journal_page_last o2222
_journal_paper_doi 10.1107/S1600536812027390
_journal_volume 68
_journal_year 2012
_chemical_formula_iupac 'C19 H34 O13, 5H2 O'
_chemical_formula_moiety 'C19 H34 O13, 5(H2 O)'
_chemical_formula_sum 'C19 H44 O18'
_chemical_formula_weight 560.54
_chemical_name_systematic
;
Methyl \a-<i>L</i>-rhamnosyl-(1\\rightarrow 2)[\a-<i>L</i>-rhamnosyl-
(1\\rightarrow 3)]-\a-<i>L</i>-rhamnoside pentahydrate
;
_space_group_IT_number 5
_symmetry_cell_setting monoclinic
_symmetry_space_group_name_Hall 'C 2y'
_symmetry_space_group_name_H-M 'C 1 2 1'
_atom_sites_solution_hydrogens geom
_atom_sites_solution_primary direct
_atom_sites_solution_secondary difmap
_audit_creation_method 'Manual editing (with enCIFer and publCIF) of cif produced by SHELXL-97'
_cell_angle_alpha 90.00
_cell_angle_beta 97.617(14)
_cell_angle_gamma 90.00
_cell_formula_units_Z 4
_cell_length_a 19.345(3)
_cell_length_b 6.4870(13)
_cell_length_c 21.145(3)
_cell_measurement_reflns_used 963
_cell_measurement_temperature 100(2)
_cell_measurement_theta_max 39.8
_cell_measurement_theta_min 2.5
_cell_volume 2630.1(8)
_computing_cell_refinement 'SAINT (Bruker, 1997)'
_computing_data_collection 'SMART (Bruker, 1997)'
_computing_data_reduction 'SAINT (Bruker, 1997)'
_computing_molecular_graphics 'DIAMOND (Brandenburg, 1999)'
_computing_publication_material 'PLATON (Spek, 2009)'
_computing_structure_refinement 'SHELXL97 (Sheldrick, 2008)'
_computing_structure_solution 'SHELXS97 (Sheldrick, 2008)'
_diffrn_ambient_temperature 100(2)
_diffrn_detector_area_resol_mean 10
_diffrn_measured_fraction_theta_full 0.991
_diffrn_measured_fraction_theta_max 0.991
_diffrn_measurement_device_type 'Bruker SMART 1K CCD'
_diffrn_measurement_method '\w scan at different \f'
_diffrn_radiation_monochromator silicon
_diffrn_radiation_source 'Beamline I711, Maxlab'
_diffrn_radiation_type synchrotron
_diffrn_radiation_wavelength 0.8970
_diffrn_reflns_av_R_equivalents 0.0459
_diffrn_reflns_av_sigmaI/netI 0.0329
_diffrn_reflns_limit_h_max 24
_diffrn_reflns_limit_h_min -23
_diffrn_reflns_limit_k_max 8
_diffrn_reflns_limit_k_min -8
_diffrn_reflns_limit_l_max 26
_diffrn_reflns_limit_l_min -23
_diffrn_reflns_number 17172
_diffrn_reflns_theta_full 34.10
_diffrn_reflns_theta_max 34.10
_diffrn_reflns_theta_min 2.45
_diffrn_standards_number 0
_exptl_absorpt_coefficient_mu 0.224
_exptl_absorpt_correction_T_max 0.99
_exptl_absorpt_correction_T_min 0.97
_exptl_absorpt_correction_type multi-scan
_exptl_absorpt_process_details '(SADABS; Sheldrick, 2002)'
_exptl_crystal_colour colourless
_exptl_crystal_density_diffrn 1.416
_exptl_crystal_density_method 'not measured'
_exptl_crystal_description plate
_exptl_crystal_F_000 1208
_exptl_crystal_size_max 0.20
_exptl_crystal_size_mid 0.05
_exptl_crystal_size_min 0.01
_refine_diff_density_max 0.556
_refine_diff_density_min -0.286
_refine_ls_extinction_method none
_refine_ls_goodness_of_fit_ref 1.067
_refine_ls_hydrogen_treatment mixed
_refine_ls_matrix_type full
_refine_ls_number_parameters 376
_refine_ls_number_reflns 2906
_refine_ls_number_restraints 16
_refine_ls_restrained_S_all 1.067
_refine_ls_R_factor_all 0.0365
_refine_ls_R_factor_gt 0.0334
_refine_ls_shift/su_max 0.000
_refine_ls_shift/su_mean 0.000
_refine_ls_structure_factor_coef Fsqd
_refine_ls_weighting_details 'calc w=1/[\s^2^(Fo^2^)+(0.0607P)^2^] where P=(Fo^2^+2Fc^2^)/3'
_refine_ls_weighting_scheme calc
_refine_ls_wR_factor_gt 0.0859
_refine_ls_wR_factor_ref 0.0867
_reflns_number_gt 2655
_reflns_number_total 2906
_reflns_threshold_expression I>2\s(I)
_cod_data_source_file hb6841.cif
_cod_data_source_block I
_cod_original_cell_volume 2630.0(8)
_cod_original_sg_symbol_H-M 'C 2'
_cod_database_code 2235470
_cod_database_fobs_code 2235470

loop_
_symmetry_equiv_pos_as_xyz
'x, y, z'
'-x, y, -z'
'x+1/2, y+1/2, z'
'-x+1/2, y+1/2, -z'

loop_
_atom_site_type_symbol
_atom_site_label
_atom_site_fract_x
_atom_site_fract_y
_atom_site_fract_z
_atom_site_U_iso_or_equiv
_atom_site_adp_type
_atom_site_calc_flag
_atom_site_refinement_flags
_atom_site_occupancy
_atom_site_symmetry_multiplicity
O OW1 0.93266(10) -0.3863(3) 0.46456(9) 0.0236(4) Uani d D 1 1
H H101 0.9098(15) -0.456(4) 0.4905(12) 0.035 Uiso d D 1 1
H H102 0.9424(17) -0.474(4) 0.4352(12) 0.035 Uiso d D 1 1
O OW2 0.55372(9) -0.3755(3) 0.25876(10) 0.0244(4) Uani d D 1 1
H H201 0.5191(11) -0.458(4) 0.2626(15) 0.037 Uiso d D 1 1
H H202 0.5911(10) -0.422(5) 0.2816(14) 0.037 Uiso d D 1 1
O OW3 0.93523(9) 0.2971(3) 0.37476(9) 0.0213(4) Uani d D 1 1
H H301 0.9740(11) 0.225(5) 0.3809(13) 0.032 Uiso d D 1 1
H H302 0.9301(15) 0.339(5) 0.3350(8) 0.032 Uiso d D 1 1
O OW4 0.85929(11) -0.0490(3) 0.41056(10) 0.0321(5) Uani d D 1 1
H H401 0.8879(15) 0.052(4) 0.4032(17) 0.048 Uiso d D 1 1
H H402 0.8891(14) -0.133(4) 0.4327(16) 0.048 Uiso d D 1 1
O OW5 1.04589(10) 0.0556(3) 0.43863(9) 0.0271(4) Uani d D 1 1
H H501 1.0791(14) 0.144(5) 0.4484(14) 0.041 Uiso d D 1 1
H H502 1.0265(15) 0.022(5) 0.4722(11) 0.041 Uiso d D 1 1
C C11 0.85217(11) -0.0103(3) 0.23565(11) 0.0109(5) Uani d . 1 1
H H11 0.8527 0.0985 0.2692 0.013 Uiso calc R 1 1
C C12 0.88270(11) -0.2061(3) 0.26740(11) 0.0116(5) Uani d . 1 1
H H12 0.8528 -0.2573 0.2992 0.014 Uiso calc R 1 1
C C13 0.88938(12) -0.3693(3) 0.21708(11) 0.0126(5) Uani d . 1 1
H H13 0.8419 -0.4074 0.1957 0.015 Uiso calc R 1 1
C C14 0.93200(12) -0.2870(3) 0.16795(11) 0.0116(5) Uani d . 1 1
H H14 0.9806 -0.2587 0.1886 0.014 Uiso calc R 1 1
C C15 0.89936(12) -0.0874(4) 0.13897(11) 0.0121(5) Uani d . 1 1
H H15 0.8521 -0.1181 0.1157 0.014 Uiso calc R 1 1
O O15 0.89286(8) 0.0599(2) 0.18944(7) 0.0107(3) Uani d . 1 1
O O12 0.94950(8) -0.1441(2) 0.29873(8) 0.0133(4) Uani d . 1 1
H H12A 0.9670 -0.2405 0.3221 0.020 Uiso calc R 1 1
O O13 0.92191(9) -0.5475(3) 0.24839(8) 0.0174(4) Uani d . 1 1
H H13A 0.9233 -0.6427 0.2217 0.026 Uiso calc R 1 1
O O14 0.93366(8) -0.4346(3) 0.11879(8) 0.0155(4) Uani d . 1 1
H H14A 0.9728 -0.4926 0.1230 0.023 Uiso calc R 1 1
C C16 0.94325(14) 0.0139(4) 0.09399(12) 0.0192(5) Uani d . 1 1
H H16A 0.9205 0.1412 0.0771 0.029 Uiso calc R 1 1
H H16B 0.9485 -0.0801 0.0586 0.029 Uiso calc R 1 1
H H16C 0.9893 0.0465 0.1169 0.029 Uiso calc R 1 1
C C21 0.74537(12) 0.1967(4) 0.12541(11) 0.0135(5) Uani d . 1 1
H H21 0.7951 0.1923 0.1173 0.016 Uiso calc R 1 1
C C22 0.74289(11) 0.1369(3) 0.19460(11) 0.0109(5) Uani d . 1 1
H H22 0.7628 0.2513 0.2231 0.013 Uiso calc R 1 1
O O22 0.78200(8) -0.0481(2) 0.21047(7) 0.0106(3) Uani d . 1 1
C C23 0.66745(11) 0.0994(3) 0.20516(11) 0.0105(5) Uani d . 1 1
H H23 0.6417 0.2329 0.1986 0.013 Uiso calc R 1 1
C C24 0.63267(11) -0.0554(4) 0.15733(11) 0.0120(5) Uani d . 1 1
H H24 0.6584 -0.1893 0.1615 0.014 Uiso calc R 1 1
C C25 0.63456(12) 0.0347(4) 0.09175(11) 0.0147(5) Uani d . 1 1
H H25 0.6115 0.1730 0.0896 0.018 Uiso calc R 1 1
O O23 0.66298(8) 0.0302(2) 0.26878(7) 0.0111(3) Uani d . 1 1
O O24 0.56178(8) -0.0859(3) 0.16682(8) 0.0151(4) Uani d . 1 1
H H24A 0.5600 -0.1706 0.1966 0.023 Uiso calc R 1 1
O O25 0.70645(8) 0.0599(3) 0.08206(8) 0.0150(4) Uani d . 1 1
C C26 0.59920(13) -0.0981(5) 0.03875(12) 0.0228(6) Uani d . 1 1
H H26A 0.6034 -0.0334 -0.0024 0.034 Uiso calc R 1 1
H H26B 0.5498 -0.1132 0.0436 0.034 Uiso calc R 1 1
H H26C 0.6213 -0.2342 0.0406 0.034 Uiso calc R 1 1
O O27 0.72203(9) 0.4015(2) 0.11823(8) 0.0160(4) Uani d . 1 1
C C27 0.74020(15) 0.4932(5) 0.06129(14) 0.0277(6) Uani d . 1 1
H H27A 0.7895 0.4660 0.0581 0.042 Uiso calc R 1 1
H H27B 0.7324 0.6423 0.0625 0.042 Uiso calc R 1 1
H H27C 0.7112 0.4341 0.0242 0.042 Uiso calc R 1 1
C C31 0.62082(12) 0.1575(4) 0.30105(11) 0.0110(5) Uani d . 1 1
H H31 0.5776 0.1923 0.2715 0.013 Uiso calc R 1 1
C C32 0.60030(11) 0.0409(4) 0.35762(10) 0.0110(5) Uani d . 1 1
H H32 0.5808 -0.0956 0.3422 0.013 Uiso calc R 1 1
C C33 0.66440(12) 0.0023(3) 0.40588(11) 0.0106(5) Uani d . 1 1
H H33 0.6966 -0.0894 0.3854 0.013 Uiso calc R 1 1
C C34 0.70281(12) 0.2040(3) 0.42416(11) 0.0108(5) Uani d . 1 1
H H34 0.6719 0.2960 0.4460 0.013 Uiso calc R 1 1
C C35 0.72015(12) 0.3104(3) 0.36380(11) 0.0111(5) Uani d . 1 1
H H35 0.7515 0.2194 0.3422 0.013 Uiso calc R 1 1
O O35 0.65577(8) 0.3437(2) 0.32144(7) 0.0117(3) Uani d . 1 1
O O32 0.54699(8) 0.1518(3) 0.38395(8) 0.0126(3) Uani d . 1 1
H H32A 0.5645 0.2558 0.4037 0.019 Uiso calc R 1 1
O O33 0.64458(8) -0.1032(2) 0.45946(8) 0.0133(4) Uani d . 1 1
H H33A 0.6805 -0.1388 0.4838 0.020 Uiso calc R 1 1
O O34 0.76396(8) 0.1594(3) 0.46677(8) 0.0157(4) Uani d . 1 1
H H34A 0.7898 0.0805 0.4488 0.024 Uiso calc R 1 1
C C36 0.75423(13) 0.5176(4) 0.37637(12) 0.0187(5) Uani d . 1 1
H H36A 0.7546 0.5910 0.3359 0.028 Uiso calc R 1 1
H H36B 0.8023 0.4985 0.3969 0.028 Uiso calc R 1 1
H H36C 0.7281 0.5980 0.4044 0.028 Uiso calc R 1 1

loop_
_atom_site_aniso_label
_atom_site_aniso_U_11
_atom_site_aniso_U_22
_atom_site_aniso_U_33
_atom_site_aniso_U_12
_atom_site_aniso_U_13
_atom_site_aniso_U_23
OW1 0.0248(10) 0.0236(10) 0.0246(10) 0.0013(8) 0.0114(8) -0.0030(8)
OW2 0.0130(9) 0.0193(9) 0.0394(12) -0.0022(8) -0.0019(8) 0.0144(8)
OW3 0.0211(10) 0.0208(9) 0.0218(10) -0.0004(8) 0.0019(8) -0.0010(8)
OW4 0.0354(12) 0.0274(11) 0.0349(12) -0.0050(10) 0.0102(10) 0.0050(9)
OW5 0.0270(11) 0.0176(9) 0.0343(11) -0.0025(8) -0.0046(9) 0.0022(9)
C11 0.0078(11) 0.0104(10) 0.0138(11) -0.0012(9) -0.0008(9) -0.0032(9)
C12 0.0066(11) 0.0135(11) 0.0143(12) -0.0022(9) 0.0000(9) -0.0007(9)
C13 0.0112(11) 0.0085(10) 0.0171(12) -0.0003(9) -0.0018(9) 0.0011(9)
C14 0.0086(11) 0.0113(10) 0.0139(11) 0.0015(9) -0.0025(9) -0.0015(9)
C15 0.0108(11) 0.0108(10) 0.0140(12) -0.0002(9) -0.0006(9) -0.0005(9)
O15 0.0098(8) 0.0089(7) 0.0133(8) 0.0001(6) 0.0020(6) -0.0003(7)
O12 0.0097(8) 0.0133(8) 0.0149(9) 0.0010(7) -0.0055(6) 0.0006(7)
O13 0.0251(9) 0.0082(8) 0.0185(9) 0.0040(7) 0.0017(7) 0.0012(7)
O14 0.0131(8) 0.0163(8) 0.0164(9) 0.0063(7) -0.0006(7) -0.0047(7)
C16 0.0241(14) 0.0176(12) 0.0172(13) 0.0002(10) 0.0075(10) 0.0026(10)
C21 0.0104(12) 0.0126(11) 0.0179(12) 0.0031(9) 0.0032(9) 0.0022(10)
C22 0.0080(11) 0.0083(10) 0.0161(12) 0.0034(9) 0.0009(9) -0.0015(9)
O22 0.0055(8) 0.0099(7) 0.0156(8) 0.0017(6) -0.0012(6) 0.0010(6)
C23 0.0092(11) 0.0120(11) 0.0100(11) 0.0023(9) 0.0003(8) 0.0011(9)
C24 0.0054(10) 0.0154(11) 0.0154(11) 0.0028(9) 0.0014(9) -0.0010(10)
C25 0.0100(11) 0.0196(12) 0.0139(12) 0.0027(10) -0.0010(9) 0.0000(10)
O23 0.0088(8) 0.0131(8) 0.0113(8) 0.0038(6) 0.0016(6) 0.0013(7)
O24 0.0084(8) 0.0199(9) 0.0167(9) -0.0017(7) 0.0007(6) 0.0043(7)
O25 0.0124(8) 0.0204(9) 0.0123(8) 0.0013(7) 0.0018(6) -0.0015(7)
C26 0.0146(13) 0.0365(15) 0.0163(13) -0.0014(11) -0.0014(10) -0.0060(12)
O27 0.0161(9) 0.0126(8) 0.0199(9) 0.0052(7) 0.0050(7) 0.0070(7)
C27 0.0283(15) 0.0270(14) 0.0291(15) 0.0056(12) 0.0082(12) 0.0162(12)
C31 0.0073(10) 0.0126(10) 0.0128(11) 0.0009(9) -0.0004(8) -0.0017(9)
C32 0.0092(11) 0.0102(10) 0.0131(11) -0.0006(9) -0.0004(9) -0.0008(9)
C33 0.0118(11) 0.0079(10) 0.0124(11) 0.0010(9) 0.0030(9) 0.0017(9)
C34 0.0101(11) 0.0097(10) 0.0123(11) 0.0004(9) -0.0003(9) -0.0017(9)
C35 0.0074(11) 0.0118(11) 0.0137(12) 0.0013(9) -0.0005(9) -0.0012(9)
O35 0.0111(8) 0.0106(7) 0.0125(8) 0.0002(6) -0.0015(6) 0.0001(6)
O32 0.0087(8) 0.0153(8) 0.0142(8) 0.0009(7) 0.0029(6) 0.0009(7)
O33 0.0105(8) 0.0141(8) 0.0142(8) 0.0013(7) -0.0024(6) 0.0036(7)
O34 0.0103(8) 0.0193(9) 0.0165(9) 0.0017(7) -0.0022(7) 0.0008(7)
C36 0.0204(13) 0.0152(12) 0.0201(13) -0.0065(10) 0.0006(10) -0.0002(10)

loop_
_atom_type_symbol
_atom_type_description
_atom_type_scat_dispersion_real
_atom_type_scat_dispersion_imag
_atom_type_scat_source
C C -0.0020 0.0027 'International Tables Vol C Tables 4.2.6.8 and 6.1.1.4'
H H 0.0000 0.0000 'International Tables Vol C Tables 4.2.6.8 and 6.1.1.4'
O O -0.0042 0.0101 'International Tables Vol C Tables 4.2.6.8 and 6.1.1.4'

loop_
_geom_angle_atom_site_label_1
_geom_angle_atom_site_label_2
_geom_angle_atom_site_label_3
_geom_angle
H101 OW1 H102 106(2)
H201 OW2 H202 109(2)
H301 OW3 H302 107(2)
H401 OW4 H402 100(2)
H501 OW5 H502 111(2)
O15 C11 O22 113.08(18)
O15 C11 C12 110.89(18)
O22 C11 C12 108.63(17)
O15 C11 H11 108.0
O22 C11 H11 108.0
C12 C11 H11 108.0
O12 C12 C13 111.41(18)
O12 C12 C11 104.15(17)
C13 C12 C11 109.73(18)
O12 C12 H12 110.5
C13 C12 H12 110.5
C11 C12 H12 110.5
O13 C13 C14 110.90(19)
O13 C13 C12 108.14(18)
C14 C13 C12 109.94(19)
O13 C13 H13 109.3
C14 C13 H13 109.3
C12 C13 H13 109.3
O14 C14 C13 109.53(18)
O14 C14 C15 109.00(18)
C13 C14 C15 109.94(19)
O14 C14 H14 109.5
C13 C14 H14 109.5
C15 C14 H14 109.5
O15 C15 C16 106.72(19)
O15 C15 C14 109.51(17)
C16 C15 C14 112.6(2)
O15 C15 H15 109.3
C16 C15 H15 109.3
C14 C15 H15 109.3
C11 O15 C15 114.07(17)
C12 O12 H12A 109.5
C13 O13 H13A 109.5
C14 O14 H14A 109.5
C15 C16 H16A 109.5
C15 C16 H16B 109.5
H16A C16 H16B 109.5
C15 C16 H16C 109.5
H16A C16 H16C 109.5
H16B C16 H16C 109.5
O27 C21 O25 112.73(18)
O27 C21 C22 107.14(19)
O25 C21 C22 112.34(19)
O27 C21 H21 108.2
O25 C21 H21 108.2
C22 C21 H21 108.2
O22 C22 C21 110.84(18)
O22 C22 C23 108.53(17)
C21 C22 C23 109.54(18)
O22 C22 H22 109.3
C21 C22 H22 109.3
C23 C22 H22 109.3
C11 O22 C22 113.20(16)
O23 C23 C24 110.01(18)
O23 C23 C22 111.45(17)
C24 C23 C22 110.88(18)
O23 C23 H23 108.1
C24 C23 H23 108.1
C22 C23 H23 108.1
O24 C24 C25 108.90(17)
O24 C24 C23 110.37(18)
C25 C24 C23 107.07(19)
O24 C24 H24 110.2
C25 C24 H24 110.2
C23 C24 H24 110.2
O25 C25 C26 108.12(19)
O25 C25 C24 108.40(17)
C26 C25 C24 113.5(2)
O25 C25 H25 108.9
C26 C25 H25 108.9
C24 C25 H25 108.9
C31 O23 C23 112.64(17)
C24 O24 H24A 109.5
C21 O25 C25 114.75(17)
C25 C26 H26A 109.5
C25 C26 H26B 109.5
H26A C26 H26B 109.5
C25 C26 H26C 109.5
H26A C26 H26C 109.5
H26B C26 H26C 109.5
C21 O27 C27 111.92(19)
O27 C27 H27A 109.5
O27 C27 H27B 109.5
H27A C27 H27B 109.5
O27 C27 H27C 109.5
H27A C27 H27C 109.5
H27B C27 H27C 109.5
O23 C31 O35 111.35(18)
O23 C31 C32 108.77(18)
O35 C31 C32 110.42(18)
O23 C31 H31 108.7
O35 C31 H31 108.7
C32 C31 H31 108.7
O32 C32 C31 109.59(18)
O32 C32 C33 112.85(18)
C31 C32 C33 109.72(18)
O32 C32 H32 108.2
C31 C32 H32 108.2
C33 C32 H32 108.2
O33 C33 C32 109.45(18)
O33 C33 C34 112.62(18)
C32 C33 C34 110.77(18)
O33 C33 H33 107.9
C32 C33 H33 107.9
C34 C33 H33 107.9
O34 C34 C35 111.48(18)
O34 C34 C33 108.79(18)
C35 C34 C33 109.19(17)
O34 C34 H34 109.1
C35 C34 H34 109.1
C33 C34 H34 109.1
O35 C35 C36 107.24(18)
O35 C35 C34 108.53(18)
C36 C35 C34 113.29(19)
O35 C35 H35 109.2
C36 C35 H35 109.2
C34 C35 H35 109.2
C31 O35 C35 113.29(16)
C32 O32 H32A 109.5
C33 O33 H33A 109.5
C34 O34 H34A 109.5
C35 C36 H36A 109.5
C35 C36 H36B 109.5
H36A C36 H36B 109.5
C35 C36 H36C 109.5
H36A C36 H36C 109.5
H36B C36 H36C 109.5

loop_
_geom_bond_atom_site_label_1
_geom_bond_atom_site_label_2
_geom_bond_distance
OW1 H101 0.875(15)
OW1 H102 0.879(15)
OW2 H201 0.871(15)
OW2 H202 0.869(15)
OW3 H301 0.878(14)
OW3 H302 0.877(14)
OW4 H401 0.883(15)
OW4 H402 0.883(15)
OW5 H501 0.867(15)
OW5 H502 0.873(14)
C11 O15 1.409(3)
C11 O22 1.412(3)
C11 C12 1.519(3)
C11 H11 1.0000
C12 O12 1.429(3)
C12 C13 1.519(3)
C12 H12 1.0000
C13 O13 1.435(3)
C13 C14 1.507(3)
C13 H13 1.0000
C14 O14 1.417(3)
C14 C15 1.532(3)
C14 H14 1.0000
C15 O15 1.451(3)
C15 C16 1.507(3)
C15 H15 1.0000
O12 H12A 0.8400
O13 H13A 0.8400
O14 H14A 0.8400
C16 H16A 0.9800
C16 H16B 0.9800
C16 H16C 0.9800
C21 O27 1.405(3)
C21 O25 1.419(3)
C21 C22 1.521(3)
C21 H21 1.0000
C22 O22 1.434(3)
C22 C23 1.525(3)
C22 H22 1.0000
C23 O23 1.432(3)
C23 C24 1.517(3)
C23 H23 1.0000
C24 O24 1.426(3)
C24 C25 1.510(3)
C24 H24 1.0000
C25 O25 1.442(3)
C25 C26 1.504(3)
C25 H25 1.0000
O23 C31 1.400(3)
O24 H24A 0.8400
C26 H26A 0.9800
C26 H26B 0.9800
C26 H26C 0.9800
O27 C27 1.428(3)
C27 H27A 0.9800
C27 H27B 0.9800
C27 H27C 0.9800
C31 O35 1.423(3)
C31 C32 1.512(3)
C31 H31 1.0000
C32 O32 1.429(3)
C32 C33 1.519(3)
C32 H32 1.0000
C33 O33 1.419(3)
C33 C34 1.529(3)
C33 H33 1.0000
C34 O34 1.419(3)
C34 C35 1.527(3)
C34 H34 1.0000
C35 O35 1.451(3)
C35 C36 1.505(3)
C35 H35 1.0000
O32 H32A 0.8400
O33 H33A 0.8400
O34 H34A 0.8400
C36 H36A 0.9800
C36 H36B 0.9800
C36 H36C 0.9800

loop_
_geom_hbond_atom_site_label_D
_geom_hbond_atom_site_label_H
_geom_hbond_atom_site_label_A
_geom_hbond_site_symmetry_A
_geom_hbond_distance_DH
_geom_hbond_distance_HA
_geom_hbond_distance_DA
_geom_hbond_angle_DHA
_geom_hbond_publ_flag
OW1 H101 O33 4_646 0.88(3) 1.85(3) 2.726(2) 176(2) y
OW1 H102 OW3 1_545 0.88(3) 1.95(3) 2.802(2) 162(2) y
OW1 H102 O32 3_545 0.88(3) 2.55(3) 2.976(2) 110(2) y
OW2 H201 O12 3_445 0.88(3) 2.03(3) 2.875(2) 163(2) y
OW2 H202 O35 1_545 0.87(3) 2.08(3) 2.877(2) 153(2) y
OW3 H301 OW5 . 0.88(3) 2.04(3) 2.845(2) 151(2) y
OW3 H302 O13 1_565 0.88(3) 1.96(3) 2.836(2) 176(2) y
OW4 H401 OW3 . 0.88(3) 1.97(3) 2.840(2) 168(2) y
OW4 H402 OW1 . 0.88(3) 1.92(3) 2.771(2) 160(2) y
OW5 H501 O33 3_555 0.87(3) 2.07(3) 2.918(2) 168(2) y
OW5 H502 OW5 2_756 0.87(3) 2.50(3) 3.333(2) 159(2) y
O12 H12A O32 3_545 0.84 2.013 2.767(2) 149 y
O13 H13A O15 1_545 0.84 2.104 2.858(2) 149 y
O14 H14A O24 3_545 0.84 1.949 2.733(2) 157 y
O24 H24A OW2 . 0.84 1.884 2.722(2) 176 y
O32 H32A OW5 3_455 0.84 2.128 2.864(2) 146 y
O33 H33A O34 4_646 0.84 1.914 2.684(2) 152 y
O34 H34A OW4 . 0.84 1.859 2.687(2) 168 y

loop_
_geom_torsion_atom_site_label_1
_geom_torsion_atom_site_label_2
_geom_torsion_atom_site_label_3
_geom_torsion_atom_site_label_4
_geom_torsion
O15 C11 C12 O12 63.1(2)
O22 C11 C12 O12 -172.08(17)
O15 C11 C12 C13 -56.3(2)
O22 C11 C12 C13 68.6(2)
O12 C12 C13 O13 62.0(2)
C11 C12 C13 O13 176.82(17)
O12 C12 C13 C14 -59.2(2)
C11 C12 C13 C14 55.6(2)
O13 C13 C14 O14 64.7(2)
C12 C13 C14 O14 -175.75(17)
O13 C13 C14 C15 -175.54(17)
C12 C13 C14 C15 -56.0(2)
O14 C14 C15 O15 176.01(17)
C13 C14 C15 O15 55.9(2)
O14 C14 C15 C16 -65.4(2)
C13 C14 C15 C16 174.51(19)
O22 C11 O15 C15 -63.2(2)
C12 C11 O15 C15 59.1(2)
C16 C15 O15 C11 179.25(18)
C14 C15 O15 C11 -58.6(2)
O27 C21 C22 O22 -165.21(16)
O25 C21 C22 O22 70.5(2)
O27 C21 C22 C23 75.1(2)
O25 C21 C22 C23 -49.3(2)
O15 C11 O22 C22 -72.0(2)
C12 C11 O22 C22 164.44(18)
C21 C22 O22 C11 91.8(2)
C23 C22 O22 C11 -147.87(18)
O22 C22 C23 O23 55.3(2)
C21 C22 C23 O23 176.42(18)
O22 C22 C23 C24 -67.6(2)
C21 C22 C23 C24 53.5(2)
O23 C23 C24 O24 57.5(2)
C22 C23 C24 O24 -178.80(17)
O23 C23 C24 C25 175.84(17)
C22 C23 C24 C25 -60.4(2)
O24 C24 C25 O25 -178.52(18)
C23 C24 C25 O25 62.1(2)
O24 C24 C25 C26 -58.4(3)
C23 C24 C25 C26 -177.72(19)
C24 C23 O23 C31 -113.6(2)
C22 C23 O23 C31 122.95(19)
O27 C21 O25 C25 -65.9(2)
C22 C21 O25 C25 55.2(2)
C26 C25 O25 C21 174.83(19)
C24 C25 O25 C21 -61.7(2)
O25 C21 O27 C27 -72.3(2)
C22 C21 O27 C27 163.6(2)
C23 O23 C31 O35 -76.1(2)
C23 O23 C31 C32 162.03(16)
O23 C31 C32 O32 -169.04(17)
O35 C31 C32 O32 68.5(2)
O23 C31 C32 C33 66.5(2)
O35 C31 C32 C33 -55.9(2)
O32 C32 C33 O33 56.2(2)
C31 C32 C33 O33 178.75(18)
O32 C32 C33 C34 -68.5(2)
C31 C32 C33 C34 54.0(2)
O33 C33 C34 O34 59.9(2)
C32 C33 C34 O34 -177.17(18)
O33 C33 C34 C35 -178.26(18)
C32 C33 C34 C35 -55.3(2)
O34 C34 C35 O35 177.68(17)
C33 C34 C35 O35 57.5(2)
O34 C34 C35 C36 -63.3(2)
C33 C34 C35 C36 176.44(19)
O23 C31 O35 C35 -59.2(2)
C32 C31 O35 C35 61.8(2)
C36 C35 O35 C31 174.92(19)
C34 C35 O35 C31 -62.4(2)

loop_
_cod_related_entry_id
_cod_related_entry_database
_cod_related_entry_code
1 ChemSpider 30657875
